data_8100772
loop_
_publ_author_name
'Rusanova, Julia A.'
'Decurtins, Silvio'
'Rusanov, Eduard B.'
'Stoeckli-Evans, Helen'

_publ_section_title
;
Crystal structure of bis(2,2'-bipyridine-N,N')-[1,10-phenanthroline-
5,6-dione]ruthenium(II) dihexafluorophosphate acetone solvate, [Ru
(C~10~H~8~N~2~)~2~(C~12~H~6~N~2~O~2~)][PF~6~]~2~ &#x00B7; 1.75(CH~3~)~2~CO
;
_journal_issue 4
_journal_name_full 'Zeitschrift f\"ur Kristallographie - New Crystal Structures'
_journal_page_first 571
_journal_page_last 574
_journal_volume 217
_journal_year 2002
_chemical_formula_moiety 'C32 H22 F12 N6 O2 P2 RU, 1.75(C3 H6 O)'
_chemical_formula_structural '[Ru(C10 H8 N2)2(C12 H6 N2 O2)][PF6]2.1.75(CH3)2CO'
_chemical_formula_sum 'C37.25 H32.5 F12 N6 O3.75 P2 Ru'
_chemical_formula_weight 1015.20
_space_group_IT_number 14
_symmetry_cell_setting monoclinic
_symmetry_space_group_name_Hall '-P 2yn'
_symmetry_space_group_name_H-M 'P 1 21/n 1'
_cell_angle_alpha 90.00
_cell_angle_beta 112.349(6)
_cell_angle_gamma 90.00
_cell_formula_units_Z 8
_cell_length_a 12.1988(6)
_cell_length_b 54.679(3)
_cell_length_c 13.1694(7)
_cell_measurement_temperature 153(2)
_cell_volume 8124.4(7)
_diffrn_ambient_temperature 153(2)
_exptl_crystal_density_diffrn 1.660
_cod_depositor_comments
;
The following automatic conversions were performed:
'_symmetry_cell_setting' value 'Monoclinic' changed to 'monoclinic'
according to '/home/saulius/struct/CIF-dictionaries/cif_core.dic'
dictionary named 'cif_core.dic' version 2.4.1 from 2010-06-29.

Automatic conversion script
Id: cif_fix_enum 1527 2010-12-29 10:47:43Z saulius 
;
_cod_original_sg_symbol_H-M 'P 21/n'
_cod_original_formula_sum 'C37.25 H32.50 F12 N6 O3.75 P2 Ru'
_cod_database_code 8100772

loop_
_symmetry_equiv_pos_as_xyz
'x, y, z'
'-x+1/2, y+1/2, -z+1/2'
'-x, -y, -z'
'x-1/2, -y-1/2, z-1/2'

loop_
_atom_site_label
_atom_site_type_symbol
_atom_site_fract_x
_atom_site_fract_y
_atom_site_fract_z
_atom_site_U_iso_or_equiv
_atom_site_adp_type
_atom_site_occupancy
_atom_site_symmetry_multiplicity
_atom_site_Wyckoff_symbol
_atom_site_calc_flag
_atom_site_refinement_flags
_atom_site_disorder_assembly
_atom_site_disorder_group
Ru1 Ru 0.00803(5) 0.058909(10) 0.78412(4) 0.02941(14) Uani 1 4 e d . . .
Ru2 Ru 0.00312(4) 0.202622(9) 0.08541(4) 0.02387(13) Uani 1 4 e d . . .
P1 P 0.22889(19) -0.09987(4) 0.93366(15) 0.0493(5) Uani 1 4 e d . . .
P2 P 0.25918(18) 0.01640(4) 0.53748(15) 0.0449(5) Uani 1 4 e d . . .
P3 P 0.69742(16) 0.20649(3) 0.55187(13) 0.0349(4) Uani 1 4 e d . . .
P4 P -0.76720(17) 0.15734(4) -0.29730(15) 0.0401(5) Uani 1 4 e d . . .
F1 F 0.2364(4) -0.12590(9) 0.8806(3) 0.0709(14) Uani 1 4 e d . . .
F2 F 0.3364(4) -0.10763(9) 1.0431(3) 0.0696(13) Uani 1 4 e d . . .
F3 F 0.1393(4) -0.11137(8) 0.9832(3) 0.0568(12) Uani 1 4 e d . . .
F4 F 0.2212(4) -0.07403(8) 0.9888(3) 0.0666(13) Uani 1 4 e d . . .
F5 F 0.1206(5) -0.09178(10) 0.8264(3) 0.0915(18) Uani 1 4 e d . . .
F6 F 0.3192(5) -0.08843(11) 0.8872(5) 0.108(2) Uani 1 4 e d . . .
F7 F 0.2917(4) 0.01512(10) 0.6670(3) 0.0761(16) Uani 1 4 e d . . .
F8 F 0.2141(4) -0.01132(8) 0.5252(3) 0.0647(12) Uani 1 4 e d . . .
F9 F 0.3888(4) 0.00734(8) 0.5549(4) 0.0656(12) Uani 1 4 e d . . .
F10 F 0.2283(4) 0.01798(8) 0.4096(3) 0.0659(14) Uani 1 4 e d . . .
F11 F 0.3043(4) 0.04441(8) 0.5505(3) 0.0588(11) Uani 1 4 e d . . .
F12 F 0.1281(4) 0.02540(9) 0.5188(3) 0.0657(13) Uani 1 4 e d . . .
F13 F 0.7955(4) 0.18584(8) 0.6056(3) 0.0622(12) Uani 1 4 e d . . .
F14 F 0.7320(3) 0.21902(8) 0.6699(3) 0.0504(12) Uani 1 4 e d . . .
F15 F 0.5991(4) 0.19080(8) 0.5735(4) 0.0662(13) Uani 1 4 e d . . .
F16 F 0.6642(4) 0.19457(8) 0.4340(3) 0.0585(12) Uani 1 4 e d . . .
F17 F 0.7967(3) 0.22288(7) 0.5314(3) 0.0380(9) Uani 1 4 e d . . .
F18 F 0.6032(3) 0.22779(7) 0.4999(2) 0.0391(10) Uani 1 4 e d . . .
F19 F -0.8354(4) 0.13317(7) -0.3601(3) 0.0569(11) Uani 1 4 e d . . .
F20 F -0.6438(4) 0.14301(8) -0.2535(4) 0.0631(12) Uani 1 4 e d . . .
F21 F -0.7470(4) 0.16524(8) -0.4053(3) 0.0647(13) Uani 1 4 e d . . .
F22 F -0.7010(3) 0.18160(7) -0.2369(3) 0.0510(11) Uani 1 4 e d . . .
F23 F -0.8921(4) 0.17157(8) -0.3404(3) 0.0596(12) Uani 1 4 e d . . .
F24 F -0.7889(4) 0.14928(10) -0.1898(3) 0.0724(15) Uani 1 4 e d . . .
O1 O 0.2187(4) 0.09943(10) 0.4309(4) 0.0561(15) Uani 1 4 e d . . .
O2 O 0.4151(4) 0.10034(9) 0.6225(4) 0.0456(13) Uani 1 4 e d . . .
O3 O 0.5196(4) 0.23889(8) 0.1062(3) 0.0367(11) Uani 1 4 e d . . .
O4 O 0.3884(4) 0.23944(8) -0.1143(3) 0.0347(11) Uani 1 4 e d . . .
N1 N 0.0634(5) 0.02315(10) 0.7936(4) 0.0338(13) Uani 1 4 e d . . .
N2 N 0.0472(5) 0.05133(11) 0.9466(4) 0.0368(14) Uani 1 4 e d . . .
N3 N -0.1691(5) 0.05041(10) 0.7451(4) 0.0332(13) Uani 1 4 e d . . .
N4 N -0.0648(5) 0.09371(10) 0.7773(4) 0.0295(13) Uani 1 4 e d . . .
N5 N -0.0051(4) 0.06577(9) 0.6258(4) 0.0277(12) Uani 1 4 e d . . .
N6 N 0.1782(5) 0.07075(10) 0.8133(4) 0.0312(13) Uani 1 4 e d . . .
N7 N 0.0758(4) 0.16824(10) 0.0996(4) 0.0297(13) Uani 1 4 e d . . .
N8 N -0.0192(4) 0.18975(10) 0.2242(4) 0.0321(13) Uani 1 4 e d . . .
N9 N -0.1695(4) 0.19248(9) -0.0072(3) 0.0242(12) Uani 1 4 e d . . .
N10 N -0.0860(4) 0.23534(9) 0.0782(3) 0.0242(12) Uani 1 4 e d . . .
N11 N 0.1743(4) 0.21468(9) 0.1692(3) 0.0262(12) Uani 1 4 e d . . .
N12 N 0.0522(4) 0.21257(9) -0.0426(3) 0.0226(11) Uani 1 4 e d . . .
C1 C 0.0585(6) 0.00899(14) 0.7096(6) 0.0440(19) Uani 1 4 e d . . .
H1A H 0.0248 0.0159 0.6373 0.080 Uiso 1 4 e d R . .
C2 C 0.0960(7) -0.01517(14) 0.7189(6) 0.052(2) Uani 1 4 e d . . .
H2A H 0.0918 -0.0244 0.6554 0.080 Uiso 1 4 e d R . .
C3 C 0.1432(7) -0.02482(15) 0.8242(7) 0.060(2) Uani 1 4 e d . . .
H3A H 0.1703 -0.0415 0.8345 0.080 Uiso 1 4 e d R . .
C4 C 0.1482(7) -0.01086(15) 0.9127(6) 0.054(2) Uani 1 4 e d . . .
H4A H 0.1807 -0.0172 0.9862 0.080 Uiso 1 4 e d R . .
C5 C 0.1063(6) 0.01290(14) 0.8953(5) 0.0424(19) Uani 1 4 e d . . .
C6 C 0.1013(6) 0.02968(14) 0.9828(5) 0.0427(18) Uani 1 4 e d . . .
C7 C 0.1487(7) 0.02317(15) 1.0944(6) 0.055(2) Uani 1 4 e d . . .
H7A H 0.1862 0.0076 1.1169 0.080 Uiso 1 4 e d R . .
C8 C 0.1374(8) 0.04028(19) 1.1692(6) 0.068(3) Uani 1 4 e d . . .
H8A H 0.1713 0.0368 1.2465 0.080 Uiso 1 4 e d R . .
C9 C 0.0787(7) 0.06193(18) 1.1320(5) 0.059(2) Uani 1 4 e d . . .
H9A H 0.0680 0.0732 1.1834 0.080 Uiso 1 4 e d R . .
C10 C 0.0354(6) 0.06700(14) 1.0193(5) 0.046(2) Uani 1 4 e d . . .
H10A H -0.0039 0.0823 0.9937 0.080 Uiso 1 4 e d R . .
C11 C -0.2150(6) 0.02795(14) 0.7258(5) 0.0443(19) Uani 1 4 e d . . .
H11A H -0.1646 0.0143 0.7280 0.080 Uiso 1 4 e d R . .
C12 C -0.3347(6) 0.02406(14) 0.7029(5) 0.0449(19) Uani 1 4 e d . . .
H12A H -0.3675 0.0079 0.6869 0.080 Uiso 1 4 e d R . .
C13 C -0.4059(6) 0.04348(15) 0.7022(6) 0.050(2) Uani 1 4 e d . . .
H13A H -0.4881 0.0409 0.6892 0.080 Uiso 1 4 e d R . .
C14 C -0.3593(6) 0.06643(14) 0.7213(5) 0.0446(19) Uani 1 4 e d . . .
H14A H -0.4084 0.0802 0.7210 0.080 Uiso 1 4 e d R . .
C15 C -0.2392(6) 0.06992(11) 0.7407(5) 0.0305(16) Uani 1 4 e d . . .
C16 C -0.1838(6) 0.09375(13) 0.7525(5) 0.0355(17) Uani 1 4 e d . . .
C17 C -0.2468(6) 0.11570(13) 0.7305(5) 0.0392(17) Uani 1 4 e d . . .
H17A H -0.3304 0.1154 0.7147 0.080 Uiso 1 4 e d R . .
C18 C -0.1905(7) 0.13737(13) 0.7330(5) 0.0431(19) Uani 1 4 e d . . .
H18A H -0.2339 0.1525 0.7174 0.080 Uiso 1 4 e d R . .
C19 C -0.0677(7) 0.13691(13) 0.7587(5) 0.0416(18) Uani 1 4 e d . . .
H19A H -0.0253 0.1518 0.7609 0.080 Uiso 1 4 e d R . .
C20 C -0.0098(6) 0.11468(12) 0.7801(5) 0.0343(16) Uani 1 4 e d . . .
H20A H 0.0741 0.1144 0.7976 0.080 Uiso 1 4 e d R . .
C21 C -0.1023(6) 0.06421(12) 0.5334(5) 0.0381(17) Uani 1 4 e d . . .
H21A H -0.1738 0.0579 0.5380 0.080 Uiso 1 4 e d R . .
C22 C -0.1037(6) 0.07145(13) 0.4299(5) 0.0407(18) Uani 1 4 e d . . .
H22A H -0.1743 0.0701 0.3647 0.080 Uiso 1 4 e d R . .
C23 C -0.0009(7) 0.08049(13) 0.4244(5) 0.0397(17) Uani 1 4 e d . . .
H23A H 0.0018 0.0853 0.3553 0.080 Uiso 1 4 e d R . .
C24 C 0.0995(6) 0.08270(13) 0.5189(5) 0.0376(18) Uani 1 4 e d . . .
C25 C 0.0954(6) 0.07500(11) 0.6199(5) 0.0288(15) Uani 1 4 e d . . .
C26 C 0.1969(6) 0.07730(11) 0.7217(5) 0.0287(15) Uani 1 4 e d . . .
C27 C 0.3075(5) 0.08604(11) 0.7268(5) 0.0278(15) Uani 1 4 e d . . .
C28 C 0.3985(6) 0.08865(12) 0.8283(5) 0.0361(17) Uani 1 4 e d . . .
H28A H 0.4742 0.0950 0.8343 0.080 Uiso 1 4 e d R . .
C29 C 0.3799(6) 0.08174(13) 0.9216(5) 0.0368(17) Uani 1 4 e d . . .
H29A H 0.4421 0.0831 0.9929 0.080 Uiso 1 4 e d R . .
C30 C 0.2689(6) 0.07296(12) 0.9108(5) 0.0371(17) Uani 1 4 e d . . .
H30A H 0.2567 0.0683 0.9759 0.080 Uiso 1 4 e d R . .
C31 C 0.2117(6) 0.09245(13) 0.5164(5) 0.0391(18) Uani 1 4 e d . . .
C32 C 0.3201(6) 0.09366(13) 0.6236(5) 0.0365(17) Uani 1 4 e d . . .
C33 C 0.1269(6) 0.15807(13) 0.0354(5) 0.0353(17) Uani 1 4 e d . . .
H33A H 0.1238 0.1671 -0.0281 0.080 Uiso 1 4 e d R . .
C34 C 0.1835(7) 0.13597(14) 0.0553(6) 0.0479(19) Uani 1 4 e d . . .
H34A H 0.2188 0.1300 0.0063 0.080 Uiso 1 4 e d R . .
C35 C 0.1880(7) 0.12269(15) 0.1455(6) 0.057(2) Uani 1 4 e d . . .
H35A H 0.2253 0.1069 0.1607 0.080 Uiso 1 4 e d R . .
C36 C 0.1366(7) 0.13267(15) 0.2133(6) 0.055(2) Uani 1 4 e d . . .
H36A H 0.1404 0.1243 0.2787 0.080 Uiso 1 4 e d R . .
C37 C 0.0815(6) 0.15493(13) 0.1893(5) 0.0388(18) Uani 1 4 e d . . .
C38 C 0.0238(6) 0.16737(15) 0.2566(5) 0.0404(19) Uani 1 4 e d . . .
C39 C 0.0168(7) 0.15615(15) 0.3499(5) 0.052(2) Uani 1 4 e d . . .
H39A H 0.0472 0.1400 0.3714 0.080 Uiso 1 4 e d R . .
C40 C -0.0358(7) 0.16937(18) 0.4083(6) 0.063(3) Uani 1 4 e d . . .
H40A H -0.0410 0.1625 0.4735 0.080 Uiso 1 4 e d R . .
C41 C -0.0818(7) 0.19227(19) 0.3769(5) 0.061(3) Uani 1 4 e d . . .
H41A H -0.1178 0.2012 0.4189 0.080 Uiso 1 4 e d R . .
C42 C -0.0737(6) 0.20270(15) 0.2790(5) 0.0445(19) Uani 1 4 e d . . .
H42A H -0.1063 0.2186 0.2531 0.080 Uiso 1 4 e d R . .
C43 C -0.2060(6) 0.17011(12) -0.0456(5) 0.0327(16) Uani 1 4 e d . . .
H43A H -0.1472 0.1575 -0.0317 0.080 Uiso 1 4 e d R . .
C44 C -0.3247(6) 0.16433(13) -0.1055(5) 0.0368(17) Uani 1 4 e d . . .
H44A H -0.3476 0.1480 -0.1327 0.080 Uiso 1 4 e d R . .
C45 C -0.4083(6) 0.18258(13) -0.1261(5) 0.0377(17) Uani 1 4 e d . . .
H45A H -0.4908 0.1791 -0.1659 0.080 Uiso 1 4 e d R . .
C46 C -0.3713(6) 0.20606(13) -0.0860(5) 0.0346(16) Uani 1 4 e d . . .
H46A H -0.4280 0.2191 -0.1005 0.080 Uiso 1 4 e d R . .
C47 C -0.2512(6) 0.21042(11) -0.0252(4) 0.0273(15) Uani 1 4 e d . . .
C48 C -0.2049(6) 0.23426(11) 0.0233(4) 0.0245(14) Uani 1 4 e d . . .
C49 C -0.2779(6) 0.25474(12) 0.0182(5) 0.0334(16) Uani 1 4 e d . . .
H49A H -0.3622 0.2539 -0.0211 0.080 Uiso 1 4 e d R . .
C50 C -0.2254(6) 0.27570(13) 0.0699(5) 0.0369(17) Uani 1 4 e d . . .
H50A H -0.2725 0.2898 0.0689 0.080 Uiso 1 4 e d R . .
C51 C -0.1044(6) 0.27688(12) 0.1247(5) 0.0358(17) Uani 1 4 e d . . .
H51A H -0.0669 0.2917 0.1598 0.080 Uiso 1 4 e d R . .
C52 C -0.0365(6) 0.25590(12) 0.1285(5) 0.0338(17) Uani 1 4 e d . . .
H52A H 0.0477 0.2565 0.1683 0.080 Uiso 1 4 e d R . .
C53 C 0.2344(6) 0.21509(13) 0.2780(5) 0.0369(18) Uani 1 4 e d . . .
H53A H 0.1915 0.2115 0.3242 0.080 Uiso 1 4 e d R . .
C54 C 0.3535(6) 0.22071(14) 0.3285(5) 0.0400(19) Uani 1 4 e d . . .
H54A H 0.3920 0.2207 0.4071 0.080 Uiso 1 4 e d R . .
C55 C 0.4166(6) 0.22640(12) 0.2609(4) 0.0315(16) Uani 1 4 e d . . .
H55A H 0.4999 0.2299 0.2923 0.080 Uiso 1 4 e d R . .
C56 C 0.3546(5) 0.22657(11) 0.1475(4) 0.0238(14) Uani 1 4 e d . . .
C57 C 0.2360(5) 0.22046(11) 0.1056(4) 0.0233(15) Uani 1 4 e d . . .
C58 C 0.1662(5) 0.21929(11) -0.0126(4) 0.0230(14) Uani 1 4 e d . . .
C59 C 0.2172(5) 0.22498(11) -0.0890(4) 0.0250(14) Uani 1 4 e d . . .
C60 C 0.1463(6) 0.22297(11) -0.2011(4) 0.0269(15) Uani 1 4 e d . . .
H60A H 0.1780 0.2266 -0.2560 0.080 Uiso 1 4 e d R . .
C61 C 0.0306(6) 0.21589(12) -0.2310(5) 0.0336(17) Uani 1 4 e d . . .
H61A H -0.0190 0.2143 -0.3074 0.080 Uiso 1 4 e d R . .
C62 C -0.0145(6) 0.21099(11) -0.1519(4) 0.0291(15) Uani 1 4 e d . . .
H62A H -0.0959 0.2061 -0.1749 0.080 Uiso 1 4 e d R . .
C63 C 0.4170(6) 0.23306(12) 0.0734(5) 0.0316(16) Uani 1 4 e d . . .
C64 C 0.3428(6) 0.23269(12) -0.0510(5) 0.0321(16) Uani 1 4 e d . . .
O5 O -0.3378(8) 0.09595(16) 0.4796(7) 0.147(3) Uiso 1 4 e d D . .
C65 C -0.3587(9) 0.1161(2) 0.4358(12) 0.170(6) Uiso 1 4 e d D . .
C66 C -0.4720(11) 0.1298(2) 0.4150(11) 0.186(6) Uiso 1 4 e d D . .
H66A H -0.5289 0.1206 0.4336 0.080 Uiso 1 4 e d R . .
H66B H -0.4604 0.1455 0.4501 0.080 Uiso 1 4 e d R . .
H66C H -0.5007 0.1319 0.3369 0.080 Uiso 1 4 e d R . .
C67 C -0.2670(10) 0.1298(2) 0.4094(10) 0.147(5) Uiso 1 4 e d D . .
H67A H -0.2819 0.1459 0.3776 0.080 Uiso 1 4 e d R . .
H67B H -0.2018 0.1305 0.4791 0.080 Uiso 1 4 e d R . .
H67C H -0.2478 0.1190 0.3614 0.080 Uiso 1 4 e d R . .
O6 O -0.6128(6) 0.07457(15) 0.1853(5) 0.104(3) Uani 1 4 e d . . .
C68 C -0.5492(8) 0.06296(19) 0.2646(7) 0.066(3) Uani 1 4 e d . . .
C69 C -0.5724(9) 0.0607(2) 0.3662(7) 0.110(4) Uani 1 4 e d . . .
H69A H -0.6421 0.0702 0.3560 0.080 Uiso 1 4 e d R . .
H69B H -0.5860 0.0439 0.3798 0.080 Uiso 1 4 e d R . .
H69C H -0.5069 0.0670 0.4277 0.080 Uiso 1 4 e d R . .
C70 C -0.4464(9) 0.0496(2) 0.2625(8) 0.101(4) Uani 1 4 e d . . .
H70A H -0.4390 0.0522 0.1932 0.080 Uiso 1 4 e d R . .
H70B H -0.3764 0.0555 0.3206 0.080 Uiso 1 4 e d R . .
H70C H -0.4556 0.0325 0.2728 0.080 Uiso 1 4 e d R . .
O7 O 0.4090(4) 0.18447(10) 0.0375(4) 0.0492(13) Uani 1 4 e d . . .
C71 C 0.4903(7) 0.17015(15) 0.0802(6) 0.0438(19) Uani 1 4 e d . . .
C72 C 0.6083(7) 0.17833(15) 0.1617(5) 0.056(2) Uani 1 4 e d . . .
H72A H 0.6036 0.1956 0.1724 0.080 Uiso 1 4 e d R . .
H72B H 0.6271 0.1700 0.2305 0.080 Uiso 1 4 e d R . .
H72C H 0.6691 0.1751 0.1338 0.080 Uiso 1 4 e d R . .
C73 C 0.4756(7) 0.14375(14) 0.0496(6) 0.058(2) Uani 1 4 e d . . .
H73A H 0.3961 0.1412 -0.0023 0.080 Uiso 1 4 e d R . .
H73B H 0.5308 0.1391 0.0171 0.080 Uiso 1 4 e d R . .
H73C H 0.4888 0.1340 0.1138 0.080 Uiso 1 4 e d R . .
O8 O 0.3959(14) 0.0146(4) 1.0544(15) 0.170(10) Uani 0.50 4 e d PD . .
C74 C 0.4642(18) 0.0049(3) 1.0215(15) 0.091(7) Uani 0.50 4 e d PD . .
C75 C 0.488(3) 0.0142(5) 0.924(2) 0.099(10) Uani 0.50 4 e d PD . .
H75A H 0.4482 0.0296 0.9029 0.080 Uiso 0.50 4 e d PR . .
H75B H 0.5719 0.0167 0.9536 0.080 Uiso 0.50 4 e d PR . .
H75C H 0.4664 0.0037 0.8605 0.080 Uiso 0.50 4 e d PR . .
C76 C 0.499(3) -0.0217(4) 1.043(3) 0.134(18) Uani 0.50 4 e d PD . .
H76A H 0.4695 -0.0275 1.0968 0.080 Uiso 0.50 4 e d PR . .
H76B H 0.4782 -0.0330 0.9833 0.080 Uiso 0.50 4 e d PR . .
H76C H 0.5836 -0.0201 1.0764 0.080 Uiso 0.50 4 e d PR . .

loop_
_atom_site_aniso_label
_atom_site_aniso_U_11
_atom_site_aniso_U_22
_atom_site_aniso_U_33
_atom_site_aniso_U_23
_atom_site_aniso_U_13
_atom_site_aniso_U_12
Ru1 0.0249(3) 0.0277(3) 0.0335(3) 0.0054(2) 0.0088(2) 0.0012(3)
Ru2 0.0179(3) 0.0302(3) 0.0216(2) 0.0000(2) 0.0053(2) -0.0004(3)
P1 0.0427(14) 0.0543(15) 0.0458(10) 0.0116(10) 0.0113(11) 0.0044(11)
P2 0.0398(14) 0.0420(13) 0.0472(11) -0.0020(9) 0.0100(10) -0.0043(10)
P3 0.0238(11) 0.0386(12) 0.0383(9) 0.0063(8) 0.0072(8) -0.0023(9)
P4 0.0363(13) 0.0307(11) 0.0508(10) 0.0020(9) 0.0138(10) -0.0004(10)
F1 0.070(4) 0.078(4) 0.059(3) -0.013(2) 0.018(3) 0.009(3)
F2 0.044(3) 0.061(3) 0.074(3) 0.006(2) -0.012(2) 0.006(3)
F3 0.047(3) 0.050(3) 0.074(3) 0.008(2) 0.024(2) 0.003(2)
F4 0.070(4) 0.039(3) 0.084(3) 0.003(2) 0.021(3) 0.002(3)
F5 0.102(5) 0.100(5) 0.044(2) 0.021(3) -0.004(3) 0.041(4)
F6 0.112(5) 0.112(5) 0.134(4) 0.041(4) 0.084(4) 0.005(4)
F7 0.071(4) 0.112(5) 0.037(2) 0.003(2) 0.010(2) -0.013(3)
F8 0.068(3) 0.038(3) 0.079(3) -0.001(2) 0.018(3) -0.017(3)
F9 0.040(3) 0.053(3) 0.096(3) -0.006(2) 0.018(3) 0.003(2)
F10 0.084(4) 0.066(3) 0.045(2) -0.001(2) 0.021(2) -0.009(3)
F11 0.048(3) 0.038(3) 0.085(3) -0.006(2) 0.019(2) -0.002(2)
F12 0.041(3) 0.071(4) 0.082(3) -0.001(3) 0.020(2) 0.004(3)
F13 0.048(3) 0.044(3) 0.089(3) 0.024(2) 0.019(3) 0.014(2)
F14 0.034(3) 0.085(4) 0.0254(18) 0.0053(19) 0.0032(18) 0.007(2)
F15 0.043(3) 0.065(3) 0.095(3) 0.015(3) 0.032(3) -0.016(3)
F16 0.049(3) 0.064(3) 0.054(2) -0.029(2) 0.010(2) -0.008(2)
F17 0.029(2) 0.040(2) 0.046(2) 0.0025(18) 0.0160(19) -0.0045(19)
F18 0.023(2) 0.054(3) 0.0323(18) 0.0061(17) 0.0008(17) 0.010(2)
F19 0.049(3) 0.031(3) 0.076(3) -0.006(2) 0.007(2) -0.012(2)
F20 0.035(3) 0.039(3) 0.099(3) -0.001(2) 0.008(2) 0.005(2)
F21 0.081(4) 0.062(3) 0.064(3) -0.002(2) 0.042(3) -0.012(3)
F22 0.038(3) 0.040(3) 0.070(2) -0.010(2) 0.015(2) -0.005(2)
F23 0.040(3) 0.060(3) 0.065(3) -0.015(2) 0.005(2) 0.010(2)
F24 0.056(3) 0.109(5) 0.047(2) 0.012(2) 0.014(2) -0.031(3)
O1 0.049(4) 0.072(4) 0.047(3) 0.024(3) 0.018(3) 0.003(3)
O2 0.034(3) 0.052(3) 0.058(3) 0.009(2) 0.025(3) 0.003(3)
O3 0.021(3) 0.051(3) 0.036(2) -0.007(2) 0.008(2) -0.011(3)
O4 0.029(3) 0.046(3) 0.033(2) 0.002(2) 0.016(2) 0.000(2)
N1 0.024(3) 0.031(3) 0.044(3) 0.006(3) 0.010(3) 0.001(3)
N2 0.024(3) 0.045(4) 0.045(3) 0.008(3) 0.018(3) -0.001(3)
N3 0.028(4) 0.032(4) 0.036(3) 0.003(3) 0.009(3) -0.002(3)
N4 0.028(4) 0.027(3) 0.030(3) 0.002(2) 0.008(3) 0.003(3)
N5 0.021(3) 0.021(3) 0.035(3) -0.003(2) 0.003(3) 0.001(3)
N6 0.026(4) 0.033(3) 0.033(3) 0.006(2) 0.008(3) 0.002(3)
N7 0.023(3) 0.038(4) 0.025(3) 0.007(2) 0.006(3) 0.005(3)
N8 0.020(3) 0.047(4) 0.027(3) 0.007(3) 0.007(3) 0.001(3)
N9 0.013(3) 0.030(3) 0.025(2) -0.002(2) 0.003(2) -0.003(3)
N10 0.024(3) 0.027(3) 0.021(2) -0.003(2) 0.009(2) 0.001(3)
N11 0.019(3) 0.035(3) 0.021(2) -0.001(2) 0.004(2) -0.001(3)
N12 0.020(3) 0.023(3) 0.022(2) -0.001(2) 0.004(2) 0.002(2)
C1 0.038(5) 0.036(5) 0.057(4) 0.006(4) 0.017(4) -0.003(4)
C2 0.051(6) 0.034(5) 0.076(5) -0.001(4) 0.028(5) 0.005(4)
C3 0.052(6) 0.035(5) 0.090(6) 0.015(5) 0.023(5) 0.007(4)
C4 0.038(5) 0.049(5) 0.070(5) 0.029(5) 0.014(4) 0.001(4)
C5 0.026(5) 0.046(5) 0.053(4) 0.015(4) 0.014(4) 0.005(4)
C6 0.029(5) 0.045(5) 0.052(4) 0.015(4) 0.013(4) -0.004(4)
C7 0.048(6) 0.056(6) 0.053(5) 0.034(4) 0.010(4) 0.002(5)
C8 0.062(6) 0.100(8) 0.042(4) 0.019(5) 0.021(5) -0.004(6)
C9 0.051(6) 0.093(8) 0.036(4) 0.004(4) 0.019(4) 0.002(5)
C10 0.039(5) 0.055(5) 0.053(4) 0.003(4) 0.026(4) -0.004(4)
C11 0.039(5) 0.041(5) 0.049(4) 0.000(4) 0.012(4) 0.001(4)
C12 0.031(5) 0.046(5) 0.052(4) -0.001(4) 0.010(4) -0.014(4)
C13 0.021(5) 0.059(6) 0.067(5) -0.007(4) 0.012(4) -0.007(4)
C14 0.026(5) 0.043(5) 0.063(4) -0.002(4) 0.015(4) 0.000(4)
C15 0.035(5) 0.022(4) 0.032(3) 0.000(3) 0.010(3) -0.004(3)
C16 0.042(5) 0.042(5) 0.027(3) -0.002(3) 0.018(4) 0.003(4)
C17 0.038(5) 0.034(4) 0.044(4) 0.002(3) 0.015(4) 0.009(4)
C18 0.051(6) 0.032(5) 0.049(4) 0.005(3) 0.022(4) 0.016(4)
C19 0.056(6) 0.029(4) 0.046(4) 0.002(3) 0.026(4) -0.002(4)
C20 0.029(4) 0.034(4) 0.037(3) -0.001(3) 0.009(3) 0.001(4)
C21 0.032(5) 0.028(4) 0.047(4) -0.002(3) 0.006(4) 0.000(3)
C22 0.042(5) 0.042(5) 0.030(3) 0.003(3) 0.005(3) 0.011(4)
C23 0.044(5) 0.044(5) 0.030(3) 0.006(3) 0.013(4) 0.011(4)
C24 0.043(5) 0.034(4) 0.037(4) 0.010(3) 0.017(4) 0.017(4)
C25 0.027(4) 0.025(4) 0.033(3) 0.002(3) 0.010(3) 0.009(3)
C26 0.031(4) 0.016(3) 0.037(3) 0.003(3) 0.010(3) 0.010(3)
C27 0.018(4) 0.023(4) 0.043(4) 0.007(3) 0.013(3) 0.001(3)
C28 0.026(4) 0.033(4) 0.046(4) 0.003(3) 0.010(4) 0.001(3)
C29 0.019(4) 0.039(4) 0.044(4) 0.008(3) 0.003(3) 0.004(3)
C30 0.035(5) 0.038(4) 0.034(4) 0.006(3) 0.007(4) 0.006(4)
C31 0.034(5) 0.038(4) 0.051(4) 0.019(3) 0.021(4) 0.010(4)
C32 0.034(5) 0.037(4) 0.045(4) 0.010(3) 0.021(4) 0.005(4)
C33 0.027(4) 0.034(4) 0.042(4) 0.002(3) 0.010(3) 0.000(4)
C34 0.039(5) 0.040(5) 0.053(4) 0.000(4) 0.005(4) 0.008(4)
C35 0.050(6) 0.044(5) 0.070(5) 0.007(4) 0.015(5) 0.017(4)
C36 0.057(6) 0.047(5) 0.050(4) 0.018(4) 0.007(4) 0.007(5)
C37 0.027(5) 0.043(5) 0.040(4) 0.005(3) 0.005(3) -0.007(4)
C38 0.022(4) 0.065(6) 0.028(3) 0.002(3) 0.003(3) -0.005(4)
C39 0.053(6) 0.061(6) 0.038(4) 0.016(4) 0.014(4) 0.000(5)
C40 0.062(6) 0.097(8) 0.026(4) 0.011(5) 0.014(4) -0.021(6)
C41 0.053(6) 0.115(9) 0.023(4) -0.005(4) 0.025(4) -0.017(6)
C42 0.032(4) 0.068(6) 0.033(3) -0.001(4) 0.012(3) -0.004(4)
C43 0.037(5) 0.030(4) 0.034(3) 0.005(3) 0.017(4) 0.000(3)
C44 0.025(4) 0.042(5) 0.038(4) 0.003(3) 0.006(3) -0.004(4)
C45 0.026(4) 0.041(5) 0.043(4) 0.001(3) 0.010(3) -0.003(4)
C46 0.022(4) 0.039(5) 0.042(4) 0.004(3) 0.012(3) 0.006(4)
C47 0.031(4) 0.029(4) 0.023(3) 0.002(3) 0.013(3) -0.006(3)
C48 0.025(4) 0.028(4) 0.022(3) 0.003(3) 0.009(3) 0.002(3)
C49 0.032(4) 0.037(4) 0.034(3) 0.009(3) 0.016(3) 0.008(3)
C50 0.037(5) 0.038(4) 0.044(4) 0.003(3) 0.025(4) 0.004(4)
C51 0.052(5) 0.031(4) 0.031(3) -0.005(3) 0.024(4) -0.003(4)
C52 0.040(5) 0.037(4) 0.026(3) -0.003(3) 0.014(3) -0.005(4)
C53 0.028(5) 0.055(5) 0.030(3) 0.000(3) 0.013(3) -0.003(4)
C54 0.027(4) 0.067(6) 0.022(3) -0.005(3) 0.005(3) -0.008(4)
C55 0.022(4) 0.042(4) 0.027(3) -0.005(3) 0.005(3) -0.007(3)
C56 0.019(4) 0.029(4) 0.022(3) 0.001(3) 0.006(3) 0.003(3)
C57 0.023(4) 0.026(4) 0.020(3) 0.002(3) 0.007(3) 0.007(3)
C58 0.018(4) 0.020(3) 0.027(3) 0.004(3) 0.004(3) 0.006(3)
C59 0.019(4) 0.028(4) 0.027(3) 0.000(3) 0.007(3) 0.006(3)
C60 0.028(4) 0.027(4) 0.027(3) -0.004(3) 0.012(3) 0.000(3)
C61 0.037(5) 0.039(4) 0.023(3) 0.004(3) 0.010(3) 0.007(4)
C62 0.021(4) 0.032(4) 0.027(3) -0.008(3) 0.000(3) 0.002(3)
C63 0.031(5) 0.026(4) 0.039(4) -0.002(3) 0.015(4) 0.000(3)
C64 0.025(4) 0.037(4) 0.036(4) -0.002(3) 0.013(3) 0.007(3)
O6 0.087(6) 0.146(8) 0.081(4) 0.042(4) 0.035(4) 0.047(5)
C68 0.049(6) 0.085(8) 0.060(5) 0.003(5) 0.015(5) -0.012(6)
C69 0.103(9) 0.156(12) 0.079(6) 0.005(7) 0.044(6) -0.032(9)
C70 0.092(9) 0.106(10) 0.105(7) 0.027(7) 0.036(7) 0.042(8)
O7 0.039(3) 0.055(4) 0.050(3) -0.010(3) 0.012(3) 0.008(3)
C71 0.034(5) 0.057(5) 0.043(4) 0.005(4) 0.017(4) 0.015(5)
C72 0.057(6) 0.053(6) 0.050(4) -0.007(4) 0.012(4) 0.003(5)
C73 0.041(6) 0.041(5) 0.085(6) -0.009(4) 0.014(5) 0.004(4)
O8 0.053(11) 0.24(3) 0.198(18) -0.098(18) 0.027(12) 0.015(13)
C74 0.063(17) 0.10(2) 0.093(16) 0.005(14) 0.009(13) 0.027(15)
C75 0.15(3) 0.055(18) 0.069(17) -0.012(15) 0.016(17) -0.013(18)
C76 0.17(4) 0.11(3) 0.09(2) -0.02(2) 0.02(2) 0.04(3)

loop_
_geom_bond_atom_site_label_1
_geom_bond_atom_site_label_2
_geom_bond_distance
_geom_bond_site_symmetry_2
_geom_bond_publ_flag
Ru1 N2 2.049(5) . ?
Ru1 N1 2.057(5) . ?
Ru1 N5 2.063(4) . ?
Ru1 N6 2.067(5) . ?
Ru1 N3 2.075(5) . ?
Ru1 N4 2.087(5) . ?
Ru2 N7 2.057(5) . ?
Ru2 N11 2.064(5) . ?
Ru2 N12 2.065(4) . ?
Ru2 N9 2.068(5) . ?
Ru2 N8 2.072(4) . ?
Ru2 N10 2.077(5) . ?
P1 F6 1.578(5) . ?
P1 F5 1.586(5) . ?
P1 F2 1.593(5) . ?
P1 F3 1.600(4) . ?
P1 F1 1.603(5) . ?
P1 F4 1.608(5) . ?
P2 F10 1.583(4) . ?
P2 F9 1.588(5) . ?
P2 F8 1.599(4) . ?
P2 F7 1.598(4) . ?
P2 F12 1.600(4) . ?
P2 F11 1.615(4) . ?
P3 F15 1.586(4) . ?
P3 F16 1.588(4) . ?
P3 F18 1.596(4) . ?
P3 F13 1.601(4) . ?
P3 F14 1.602(4) . ?
P3 F17 1.609(4) . ?
P4 F21 1.593(4) . ?
P4 F20 1.597(4) . ?
P4 F24 1.598(4) . ?
P4 F22 1.599(4) . ?
P4 F23 1.610(4) . ?
P4 F19 1.612(4) . ?
O1 C31 1.223(7) . ?
O2 C32 1.221(7) . ?
O3 C63 1.202(7) . ?
O4 C64 1.221(6) . ?
N1 C1 1.332(8) . ?
N1 C5 1.360(8) . ?
N2 C10 1.333(8) . ?
N2 C6 1.351(9) . ?
N3 C11 1.334(8) . ?
N3 C15 1.354(8) . ?
N4 C20 1.322(8) . ?
N4 C16 1.362(8) . ?
N5 C21 1.340(8) . ?
N5 C25 1.356(8) . ?
N6 C30 1.344(8) . ?
N6 C26 1.358(7) . ?
N7 C33 1.346(7) . ?
N7 C37 1.368(8) . ?
N8 C38 1.336(9) . ?
N8 C42 1.352(8) . ?
N9 C43 1.334(8) . ?
N9 C47 1.353(7) . ?
N10 C52 1.328(8) . ?
N10 C48 1.354(7) . ?
N11 C53 1.339(7) . ?
N11 C57 1.359(6) . ?
N12 C58 1.343(7) . ?
N12 C62 1.361(7) . ?
C1 C2 1.389(10) . ?
C2 C3 1.389(10) . ?
C3 C4 1.375(10) . ?
C4 C5 1.383(10) . ?
C5 C6 1.493(10) . ?
C6 C7 1.405(9) . ?
C7 C8 1.403(11) . ?
C8 C9 1.374(11) . ?
C9 C10 1.401(9) . ?
C11 C12 1.390(9) . ?
C12 C13 1.370(10) . ?
C13 C14 1.362(10) . ?
C14 C15 1.401(9) . ?
C15 C16 1.449(9) . ?
C16 C17 1.395(9) . ?
C17 C18 1.364(9) . ?
C18 C19 1.405(9) . ?
C19 C20 1.380(9) . ?
C21 C22 1.414(8) . ?
C22 C23 1.376(9) . ?
C23 C24 1.380(9) . ?
C24 C25 1.414(7) . ?
C24 C31 1.481(9) . ?
C25 C26 1.444(9) . ?
C26 C27 1.408(8) . ?
C27 C28 1.382(9) . ?
C27 C32 1.484(8) . ?
C28 C29 1.384(8) . ?
C29 C30 1.392(9) . ?
C31 C32 1.526(9) . ?
C33 C34 1.367(9) . ?
C34 C35 1.376(10) . ?
C35 C36 1.384(10) . ?
C36 C37 1.368(10) . ?
C37 C38 1.489(9) . ?
C38 C39 1.405(8) . ?
C39 C40 1.379(10) . ?
C40 C41 1.370(11) . ?
C41 C42 1.447(9) . ?
C43 C44 1.396(9) . ?
C44 C45 1.379(9) . ?
C45 C46 1.396(9) . ?
C46 C47 1.397(8) . ?
C47 C48 1.467(8) . ?
C48 C49 1.416(8) . ?
C49 C50 1.363(9) . ?
C50 C51 1.376(9) . ?
C51 C52 1.405(9) . ?
C53 C54 1.383(9) . ?
C54 C55 1.415(8) . ?
C55 C56 1.395(8) . ?
C56 C57 1.380(8) . ?
C56 C63 1.490(8) . ?
C57 C58 1.464(8) . ?
C58 C59 1.405(7) . ?
C59 C60 1.403(8) . ?
C59 C64 1.481(8) . ?
C60 C61 1.370(8) . ?
C61 C62 1.377(7) . ?
C63 C64 1.541(9) . ?
O5 C65 1.224(6) . ?
C65 C67 1.496(6) . ?
C65 C66 1.503(6) . ?
O6 C68 1.216(10) . ?
C68 C70 1.460(12) . ?
C68 C69 1.475(10) . ?
O7 C71 1.220(8) . ?
C71 C72 1.500(10) . ?
C71 C73 1.491(10) . ?
O8 C74 1.201(7) . ?
C74 C75 1.27(4) 3_657 ?
C74 C74 1.32(3) 3_657 ?
C74 C76 1.44(4) 3_657 ?
C74 C76 1.507(7) . ?
C74 C75 1.508(7) . ?
C75 C76 0.57(5) 3_657 ?
C75 C74 1.27(4) 3_657 ?
C76 C75 0.57(5) 3_657 ?
C76 C74 1.44(4) 3_657 ?
